data_7245424
loop_
_publ_author_name
'Stolar, Tomislav'
'Ali\'c, Jasna'
'Lon\<cari\'c, Ivor'
'Etter, Martin'
'Jung, Dahee'
'Farha, Omar K.'
'\/Dilovi\'c, Ivica'
'Me\<strovi\'c, Ernest'
'U\<zarevi\'c, Krunoslav'

_publ_section_title
;
 Sustainable solid form screening: mechanochemical control over nucleobase
 hydrogen-bonded organic framework polymorphism
;
_journal_name_full CrystEngComm
_journal_paper_doi 10.1039/D2CE00668E
_journal_year 2022
_chemical_formula_moiety 'C5 H6 N6'
_chemical_formula_sum 'C5 H6 N6'
_chemical_formula_weight 150.16
_chemical_melting_point 574
_chemical_name_common 2-aminoadenine
_chemical_name_systematic 2,6-diaminopurine
_space_group_IT_number 61
_space_group_name_Hall '-P 2ac 2ab'
_space_group_name_H-M_alt 'P b c a'
_symmetry_cell_setting orthorhombic
_symmetry_space_group_name_H-M 'P b c a'
_audit_update_record
;
2022-07-11 deposited with the CCDC.	2022-08-15 downloaded from the CCDC.
;
_cell_angle_alpha 90
_cell_angle_beta 90
_cell_angle_gamma 90
_cell_formula_units_Z 8
_cell_length_a 14.97434(81)
_cell_length_b 12.37809(44)
_cell_length_c 6.76487(19)
_cell_measurement_temperature 295
_cell_volume 1253.89(9)
_computing_cell_refinement Topas
_computing_structure_refinement Topas
_computing_structure_solution Topas
_diffrn_ambient_temperature 295
_diffrn_measurement_device_type
;
Laboratory powder diffractometer equiped with Mo K\^I+- source. 
;
_diffrn_radiation_type 'Mo K\a'
_diffrn_radiation_wavelength 0.71073
_exptl_crystal_colour white
_exptl_crystal_density_diffrn 1.590
_pd_proc_ls_prof_R_factor 0.054
_pd_proc_ls_prof_wR_factor 0.071
_refine_ls_goodness_of_fit_all 1.97
_refine_ls_hydrogen_treatment refall
_refine_ls_number_parameters 50
_refine_ls_R_Fsqd_factor 0.023
_refine_ls_shift/su_max <0.01
_cod_data_source_file d2ce00668e2.cif
_cod_data_source_block DAP_anhydrate
_cod_original_cell_volume 1253.894(88)
_cod_original_sg_symbol_H-M Pbca
_cod_database_code 7245424

loop_
_symmetry_equiv_pos_as_xyz
'-x, -y, -z'
'-x, y+1/2, -z+1/2'
'-x+1/2, -y, z+1/2'
'-x+1/2, y+1/2, z'
'x, -y+1/2, z+1/2'
'x, y, z'
'x+1/2, -y+1/2, -z'
'x+1/2, y, -z+1/2'

loop_
_atom_site_label
_atom_site_type_symbol
_atom_site_symmetry_multiplicity
_atom_site_fract_x
_atom_site_fract_y
_atom_site_fract_z
_atom_site_occupancy
_atom_site_B_iso_or_equiv
N3 N 8 -0.09168743 0.4543357 0.3681001 1 2.385(64)
N4 N 8 -0.2073546 0.3334227 0.3812718 1 2.385(64)
N5 N 8 -0.3459621 0.2338304 0.4073628 1 2.385(64)
H10 H 8 -0.3263694 0.1685673 0.4027686 1 2.385(64)
N6 N 8 -0.4426944 0.3700709 0.4282542 1 2.385(64)
N7 N 8 -0.2324158 0.5267704 0.3861209 1 2.385(64)
N8 N 8 -0.3730942 0.6029317 0.3999651 1 2.385(64)
C5 C 8 -0.1803206 0.4370937 0.3772062 1 2.385(64)
C6 C 8 -0.2964381 0.3257791 0.398202 1 2.385(64)
C7 C 8 -0.4328542 0.2652354 0.4250752 1 2.385(64)
H9 H 8 -0.4802636 0.2169664 0.434066 1 2.385(64)
C8 C 8 -0.3564733 0.4101865 0.4121444 1 2.385(64)
C9 C 8 -0.3211296 0.5153504 0.4057823 1 2.385(64)
H6 H 8 -0.06137699 0.4290942 0.2699045 1 2.385(64)
H5 H 8 -0.06292466 0.4724165 0.4771022 1 2.385(64)
H7 H 8 -0.4270556 0.599339 0.4464748 1 2.385(64)
H8 H 8 -0.3537165 0.6671716 0.3854548 1 2.385(64)
